data_4026718
loop_
_publ_author_name
'Xin Xie'
'Xiangwei Du'
'Yifeng Chen'
'Yuanhong Liu'

_publ_section_title
;
 One-Pot Synthesis of Indole-Fused Scaffolds via Gold-Catalyzed Tandem
 Annulation Reactions of 1,2-Bis(alkynyl)-2-en-1-ones with Indoles
;
_journal_name_full 'Journal of Organic Chemistry'
_journal_page_first 9175
_journal_page_last 9181
_journal_paper_doi 10.1021/jo2017668
_journal_volume 76
_journal_year 2011
_chemical_absolute_configuration ad
_chemical_formula_sum 'C74 H60 N2 O7'
_chemical_formula_weight 1089.24
_chemical_name_systematic
; 
 ? 
;
_space_group_IT_number 4
_symmetry_cell_setting monoclinic
_symmetry_space_group_name_Hall 'P 2yb'
_symmetry_space_group_name_H-M 'P 1 21 1'
_atom_sites_solution_hydrogens geom
_atom_sites_solution_primary direct
_atom_sites_solution_secondary difmap
_audit_creation_method SHELXL-97
_cell_angle_alpha 90.00
_cell_angle_beta 114.53(3)
_cell_angle_gamma 90.00
_cell_formula_units_Z 2
_cell_length_a 14.651(3)
_cell_length_b 14.524(3)
_cell_length_c 14.781(3)
_cell_measurement_reflns_used 3409
_cell_measurement_temperature 293(2)
_cell_measurement_theta_max 42.594
_cell_measurement_theta_min 5.119
_cell_volume 2861.4(12)
_computing_cell_refinement 'Bruker XSCANS'
_computing_data_collection 'Bruker XSCANS'
_computing_data_reduction 'Bruker SHELXTL'
_computing_molecular_graphics 'Bruker SHELXTL'
_computing_publication_material 'Bruker SHELXTL'
_computing_structure_refinement 'SHELXL-97 (Sheldrick, 1997)'
_computing_structure_solution 'SHELXS-97 (Sheldrick, 1990)'
_diffrn_ambient_temperature 293(2)
_diffrn_measured_fraction_theta_full 0.996
_diffrn_measured_fraction_theta_max 0.996
_diffrn_measurement_device_type 'Bruker P4'
_diffrn_measurement_method '\w scans'
_diffrn_radiation_monochromator graphite
_diffrn_radiation_source 'fine-focus sealed tube'
_diffrn_radiation_type MoK\a
_diffrn_radiation_wavelength 0.71073
_diffrn_reflns_av_R_equivalents 0.0262
_diffrn_reflns_av_sigmaI/netI 0.0496
_diffrn_reflns_limit_h_max 11
_diffrn_reflns_limit_h_min -18
_diffrn_reflns_limit_k_max 16
_diffrn_reflns_limit_k_min -17
_diffrn_reflns_limit_l_max 18
_diffrn_reflns_limit_l_min -17
_diffrn_reflns_number 15688
_diffrn_reflns_theta_full 26.00
_diffrn_reflns_theta_max 26.00
_diffrn_reflns_theta_min 1.65
_exptl_absorpt_coefficient_mu 0.081
_exptl_absorpt_correction_T_max 1.00000
_exptl_absorpt_correction_T_min 0.76162
_exptl_absorpt_correction_type empirical
_exptl_absorpt_process_details sadabs
_exptl_crystal_colour green
_exptl_crystal_density_diffrn 1.264
_exptl_crystal_description prismatic
_exptl_crystal_F_000 1148
_exptl_crystal_size_max 0.308
_exptl_crystal_size_mid 0.257
_exptl_crystal_size_min 0.211
_refine_diff_density_max 0.348
_refine_diff_density_min -0.177
_refine_diff_density_rms 0.036
_refine_ls_abs_structure_details 'Flack H D (1983), Acta Cryst. A39, 876-881'
_refine_ls_abs_structure_Flack 1.9(11)
_refine_ls_extinction_method none
_refine_ls_goodness_of_fit_ref 1.035
_refine_ls_hydrogen_treatment mixed
_refine_ls_matrix_type full
_refine_ls_number_parameters 760
_refine_ls_number_reflns 9378
_refine_ls_number_restraints 2
_refine_ls_restrained_S_all 1.038
_refine_ls_R_factor_all 0.0703
_refine_ls_R_factor_gt 0.0504
_refine_ls_shift/su_max 0.003
_refine_ls_shift/su_mean 0.000
_refine_ls_structure_factor_coef Fsqd
_refine_ls_weighting_details 'calc w=1/[\s^2^(Fo^2^)+(0.0675P)^2^+0.1226P] where P=(Fo^2^+2Fc^2^)/3'
_refine_ls_weighting_scheme calc
_refine_ls_wR_factor_gt 0.1169
_refine_ls_wR_factor_ref 0.1330
_reflns_number_gt 7197
_reflns_number_total 9378
_reflns_threshold_expression >2sigma(I)
_cod_data_source_file jo2017668_si_002.cif
_cod_data_source_block cd211137
_cod_original_cell_volume 2861.5(10)
_cod_database_code 4026718

loop_
_symmetry_equiv_pos_as_xyz
'x, y, z'
'-x, y+1/2, -z'

loop_
_atom_site_label
_atom_site_type_symbol
_atom_site_fract_x
_atom_site_fract_y
_atom_site_fract_z
_atom_site_U_iso_or_equiv
_atom_site_adp_type
_atom_site_occupancy
_atom_site_symmetry_multiplicity
_atom_site_calc_flag
_atom_site_refinement_flags
N1 N 0.39898(18) 0.8003(2) 0.6734(2) 0.0486(7) Uani 1 1 d .
N2 N 0.62115(19) 0.3630(2) 0.8101(2) 0.0511(7) Uani 1 1 d .
O1 O 0.03972(14) 0.74117(15) 0.36099(14) 0.0499(5) Uani 1 1 d .
O2 O 0.39407(16) 0.50656(18) 0.47320(16) 0.0662(7) Uani 1 1 d .
O3 O 0.52522(17) 0.44123(16) 0.59440(17) 0.0626(7) Uani 1 1 d .
O4 O 0.97935(15) 0.30714(16) 1.14287(16) 0.0553(6) Uani 1 1 d .
O5 O 0.58485(17) 0.1704(2) 1.08445(17) 0.0710(7) Uani 1 1 d .
O6 O 0.42548(17) 0.13126(19) 1.00621(18) 0.0713(7) Uani 1 1 d .
O7 O 0.47132(19) -0.02181(18) 0.7602(2) 0.0755(7) Uani 1 1 d .
C1 C 0.24504(19) 0.6013(2) 0.5393(2) 0.0422(7) Uani 1 1 d .
H1 H 0.2754 0.5525 0.5152 0.051 Uiso 1 1 calc R
C2 C 0.1650(2) 0.6451(2) 0.4496(2) 0.0433(7) Uani 1 1 d .
C3 C 0.1132(2) 0.7224(2) 0.4538(2) 0.0464(7) Uani 1 1 d .
C4 C 0.1267(2) 0.7838(2) 0.5315(2) 0.0478(7) Uani 1 1 d .
H4 H 0.0703 0.8156 0.5282 0.057 Uiso 1 1 calc R
C5 C 0.2150(2) 0.8015(2) 0.6118(2) 0.0429(7) Uani 1 1 d .
C6 C 0.3081(2) 0.7557(2) 0.6238(2) 0.0421(7) Uani 1 1 d .
C7 C 0.3256(2) 0.6721(2) 0.5895(2) 0.0422(7) Uani 1 1 d .
C8 C 0.4325(2) 0.6648(2) 0.6191(2) 0.0407(7) Uani 1 1 d .
C9 C 0.4744(2) 0.7470(2) 0.6706(2) 0.0440(7) Uani 1 1 d .
C10 C 0.5767(2) 0.7656(2) 0.7114(2) 0.0542(8) Uani 1 1 d .
H10 H 0.6019 0.8214 0.7427 0.065 Uiso 1 1 calc R
C11 C 0.6385(2) 0.6991(3) 0.7037(3) 0.0608(9) Uani 1 1 d .
H11 H 0.7074 0.7092 0.7313 0.073 Uiso 1 1 calc R
C12 C 0.6010(2) 0.6168(3) 0.6557(2) 0.0565(9) Uani 1 1 d .
H12 H 0.6458 0.5728 0.6526 0.068 Uiso 1 1 calc R
C13 C 0.4993(2) 0.5973(2) 0.6119(2) 0.0433(7) Uani 1 1 d .
C14 C 0.4653(2) 0.5131(2) 0.5524(2) 0.0481(8) Uani 1 1 d .
C15 C 0.5026(3) 0.3567(3) 0.5389(3) 0.0883(14) Uani 1 1 d .
H15A H 0.4318 0.3448 0.5135 0.132 Uiso 1 1 calc R
H15B H 0.5387 0.3070 0.5816 0.132 Uiso 1 1 calc R
H15C H 0.5220 0.3617 0.4846 0.132 Uiso 1 1 calc R
C16 C 0.1240(2) 0.6173(2) 0.3484(2) 0.0490(8) Uani 1 1 d .
H16 H 0.1446 0.5673 0.3223 0.059 Uiso 1 1 calc R
C17 C 0.0492(2) 0.6773(2) 0.2968(2) 0.0487(7) Uani 1 1 d .
C18 C -0.0180(2) 0.6860(2) 0.1917(2) 0.0502(8) Uani 1 1 d .
C19 C 0.0051(3) 0.6451(3) 0.1201(3) 0.0700(10) Uani 1 1 d .
H19 H 0.0643 0.6116 0.1389 0.084 Uiso 1 1 calc R
C20 C -0.0576(3) 0.6529(3) 0.0213(3) 0.0849(13) Uani 1 1 d .
H20 H -0.0400 0.6254 -0.0260 0.102 Uiso 1 1 calc R
C21 C -0.1449(3) 0.7002(3) -0.0085(3) 0.0820(13) Uani 1 1 d .
H21 H -0.1879 0.7045 -0.0756 0.098 Uiso 1 1 calc R
C22 C -0.1684(3) 0.7416(3) 0.0620(3) 0.0718(11) Uani 1 1 d .
H22 H -0.2280 0.7746 0.0422 0.086 Uiso 1 1 calc R
C23 C -0.1061(2) 0.7355(3) 0.1615(3) 0.0588(9) Uani 1 1 d .
H23 H -0.1233 0.7647 0.2083 0.071 Uiso 1 1 calc R
C24 C 0.2057(2) 0.5564(2) 0.6085(2) 0.0423(7) Uani 1 1 d .
C25 C 0.2610(2) 0.5553(2) 0.7102(2) 0.0502(8) Uani 1 1 d .
H25 H 0.3227 0.5851 0.7373 0.060 Uiso 1 1 calc R
C26 C 0.2259(3) 0.5104(3) 0.7732(3) 0.0612(9) Uani 1 1 d .
H26 H 0.2643 0.5106 0.8416 0.073 Uiso 1 1 calc R
C27 C 0.1357(3) 0.4664(3) 0.7348(3) 0.0652(9) Uani 1 1 d .
H27 H 0.1121 0.4370 0.7767 0.078 Uiso 1 1 calc R
C28 C 0.0803(3) 0.4656(3) 0.6347(3) 0.0698(10) Uani 1 1 d .
H28 H 0.0187 0.4356 0.6084 0.084 Uiso 1 1 calc R
C29 C 0.1156(2) 0.5098(3) 0.5709(3) 0.0607(9) Uani 1 1 d .
H29 H 0.0777 0.5077 0.5025 0.073 Uiso 1 1 calc R
C30 C 0.2163(2) 0.8712(2) 0.6848(2) 0.0448(7) Uani 1 1 d .
C31 C 0.1607(2) 0.9525(2) 0.6543(3) 0.0622(10) Uani 1 1 d .
H31 H 0.1264 0.9648 0.5868 0.075 Uiso 1 1 calc R
C32 C 0.1557(3) 1.0147(3) 0.7229(3) 0.0735(11) Uani 1 1 d .
H32 H 0.1178 1.0681 0.7013 0.088 Uiso 1 1 calc R
C33 C 0.2068(3) 0.9979(3) 0.8230(3) 0.0689(10) Uani 1 1 d .
H33 H 0.2025 1.0392 0.8691 0.083 Uiso 1 1 calc R
C34 C 0.2634(3) 0.9213(3) 0.8542(3) 0.0605(9) Uani 1 1 d .
H34 H 0.2993 0.9109 0.9219 0.073 Uiso 1 1 calc R
C35 C 0.2686(2) 0.8581(2) 0.7867(2) 0.0515(8) Uani 1 1 d .
H35 H 0.3078 0.8056 0.8099 0.062 Uiso 1 1 calc R
C36 C 0.7409(2) 0.1858(2) 1.0017(2) 0.0435(7) Uani 1 1 d .
H36 H 0.7045 0.1596 1.0383 0.052 Uiso 1 1 calc R
C37 C 0.8352(2) 0.2281(2) 1.0776(2) 0.0481(8) Uani 1 1 d .
C38 C 0.8954(2) 0.2884(2) 1.0569(2) 0.0493(8) Uani 1 1 d .
C39 C 0.8876(2) 0.3310(2) 0.9685(2) 0.0571(9) Uani 1 1 d .
H39 H 0.9467 0.3530 0.9673 0.069 Uiso 1 1 calc R
C40 C 0.8026(2) 0.3427(2) 0.8852(2) 0.0493(8) Uani 1 1 d .
C41 C 0.7044(2) 0.3177(2) 0.8785(2) 0.0451(7) Uani 1 1 d .
C42 C 0.6739(2) 0.2582(2) 0.9333(2) 0.0451(7) Uani 1 1 d .
C43 C 0.5663(2) 0.2692(2) 0.8989(2) 0.0424(7) Uani 1 1 d .
C44 C 0.5365(2) 0.3330(2) 0.8204(2) 0.0487(8) Uani 1 1 d .
C45 C 0.4376(2) 0.3577(3) 0.7642(3) 0.0596(9) Uani 1 1 d .
H45 H 0.4214 0.4018 0.7145 0.072 Uiso 1 1 calc R
C46 C 0.3656(2) 0.3159(3) 0.7836(3) 0.0623(9) Uani 1 1 d .
H46 H 0.2984 0.3287 0.7444 0.075 Uiso 1 1 calc R
C47 C 0.3909(2) 0.2542(3) 0.8615(2) 0.0551(8) Uani 1 1 d .
H47 H 0.3398 0.2269 0.8739 0.066 Uiso 1 1 calc R
C48 C 0.4895(2) 0.2312(2) 0.9219(2) 0.0440(7) Uani 1 1 d .
C49 C 0.5077(2) 0.1748(2) 1.0116(2) 0.0485(7) Uani 1 1 d .
C50 C 0.4350(3) 0.0786(3) 1.0914(3) 0.0837(13) Uani 1 1 d .
H50A H 0.4855 0.0322 1.1040 0.126 Uiso 1 1 calc R
H50B H 0.3720 0.0497 1.0792 0.126 Uiso 1 1 calc R
H50C H 0.4539 0.1184 1.1481 0.126 Uiso 1 1 calc R
C51 C 0.8833(2) 0.2095(2) 1.1812(2) 0.0467(7) Uani 1 1 d .
H51 H 0.8596 0.1712 1.2171 0.056 Uiso 1 1 calc R
C52 C 0.9698(2) 0.2579(2) 1.2179(2) 0.0516(8) Uani 1 1 d .
C53 C 1.0499(2) 0.2666(2) 1.3173(2) 0.0525(8) Uani 1 1 d .
C54 C 1.0544(3) 0.2066(3) 1.3918(3) 0.0690(10) Uani 1 1 d .
H54 H 1.0057 0.1614 1.3790 0.083 Uiso 1 1 calc R
C55 C 1.1318(3) 0.2145(4) 1.4852(3) 0.0849(13) Uani 1 1 d .
H55 H 1.1347 0.1742 1.5352 0.102 Uiso 1 1 calc R
C56 C 1.2035(3) 0.2798(4) 1.5053(3) 0.1000(17) Uani 1 1 d .
H56 H 1.2547 0.2846 1.5689 0.120 Uiso 1 1 calc R
C57 C 1.2003(3) 0.3393(4) 1.4313(4) 0.0965(16) Uani 1 1 d .
H57 H 1.2505 0.3831 1.4447 0.116 Uiso 1 1 calc R
C58 C 1.1240(3) 0.3344(3) 1.3385(3) 0.0741(11) Uani 1 1 d .
H58 H 1.1212 0.3759 1.2896 0.089 Uiso 1 1 calc R
C59 C 0.7633(2) 0.1056(2) 0.9457(2) 0.0478(7) Uani 1 1 d .
C60 C 0.7149(2) 0.0939(3) 0.8445(3) 0.0572(9) Uani 1 1 d .
H60 H 0.6705 0.1388 0.8059 0.069 Uiso 1 1 calc R
C61 C 0.7314(3) 0.0165(3) 0.7994(3) 0.0725(11) Uani 1 1 d .
H61 H 0.6977 0.0091 0.7309 0.087 Uiso 1 1 calc R
C62 C 0.7970(3) -0.0491(3) 0.8550(4) 0.0779(12) Uani 1 1 d .
H62 H 0.8077 -0.1014 0.8243 0.093 Uiso 1 1 calc R
C63 C 0.8474(3) -0.0389(3) 0.9557(4) 0.0735(11) Uani 1 1 d .
H63 H 0.8921 -0.0839 0.9936 0.088 Uiso 1 1 calc R
C64 C 0.8312(2) 0.0391(2) 1.0006(3) 0.0597(9) Uani 1 1 d .
H64 H 0.8665 0.0469 1.0688 0.072 Uiso 1 1 calc R
C65 C 0.8090(2) 0.3885(2) 0.7977(2) 0.0531(8) Uani 1 1 d .
C66 C 0.8586(3) 0.4719(3) 0.8090(3) 0.0761(11) Uani 1 1 d .
H66 H 0.8885 0.4983 0.8718 0.091 Uiso 1 1 calc R
C67 C 0.8645(3) 0.5159(4) 0.7305(4) 0.0947(15) Uani 1 1 d .
H67 H 0.8962 0.5728 0.7391 0.114 Uiso 1 1 calc R
C68 C 0.8232(3) 0.4752(5) 0.6384(4) 0.0945(16) Uani 1 1 d .
H68 H 0.8280 0.5041 0.5844 0.113 Uiso 1 1 calc R
C69 C 0.7748(3) 0.3921(4) 0.6257(3) 0.0822(13) Uani 1 1 d .
H69 H 0.7466 0.3652 0.5630 0.099 Uiso 1 1 calc R
C70 C 0.7679(3) 0.3488(3) 0.7044(3) 0.0615(9) Uani 1 1 d .
H70 H 0.7354 0.2924 0.6953 0.074 Uiso 1 1 calc R
C71 C 0.5033(3) -0.0077(4) 0.8647(4) 0.0924(15) Uani 1 1 d .
H71A H 0.4457 0.0040 0.8793 0.111 Uiso 1 1 calc R
H71B H 0.5475 0.0453 0.8860 0.111 Uiso 1 1 calc R
C72 C 0.5565(4) -0.0905(4) 0.9178(4) 0.1115(18) Uani 1 1 d .
H72A H 0.5119 -0.1424 0.8974 0.167 Uiso 1 1 calc R
H72B H 0.5793 -0.0814 0.9881 0.167 Uiso 1 1 calc R
H72C H 0.6131 -0.1019 0.9025 0.167 Uiso 1 1 calc R
C73 C 0.4219(4) 0.0569(4) 0.7083(5) 0.1138(18) Uani 1 1 d D
H73A H 0.3581 0.0636 0.7129 0.137 Uiso 1 1 calc R
H73B H 0.4621 0.1111 0.7374 0.137 Uiso 1 1 calc R
C74 C 0.4059(6) 0.0493(6) 0.6089(5) 0.165(3) Uani 1 1 d D
H74A H 0.4622 0.0190 0.6047 0.247 Uiso 1 1 calc R
H74B H 0.3983 0.1095 0.5801 0.247 Uiso 1 1 calc R
H74C H 0.3462 0.0140 0.5735 0.247 Uiso 1 1 calc R
H2 H 0.626(3) 0.409(3) 0.768(3) 0.066(11) Uiso 1 1 d .
H1A H 0.410(2) 0.852(2) 0.698(2) 0.040(9) Uiso 1 1 d .

loop_
_atom_site_aniso_label
_atom_site_aniso_U_11
_atom_site_aniso_U_22
_atom_site_aniso_U_33
_atom_site_aniso_U_23
_atom_site_aniso_U_13
_atom_site_aniso_U_12
N1 0.0449(15) 0.0373(15) 0.0537(17) -0.0093(13) 0.0104(12) -0.0062(12)
N2 0.0480(15) 0.0494(17) 0.0522(16) 0.0063(14) 0.0172(12) 0.0016(12)
O1 0.0398(11) 0.0529(13) 0.0456(12) -0.0043(11) 0.0065(9) 0.0037(9)
O2 0.0487(13) 0.0840(18) 0.0533(14) -0.0140(13) 0.0086(11) 0.0095(12)
O3 0.0601(14) 0.0553(15) 0.0604(15) -0.0073(12) 0.0131(11) 0.0142(11)
O4 0.0405(11) 0.0682(15) 0.0478(13) -0.0003(11) 0.0090(10) -0.0160(10)
O5 0.0463(13) 0.099(2) 0.0560(14) 0.0131(14) 0.0100(12) -0.0077(13)
O6 0.0519(14) 0.093(2) 0.0629(15) 0.0070(14) 0.0177(11) -0.0215(13)
O7 0.0749(17) 0.0544(16) 0.097(2) -0.0027(15) 0.0347(15) -0.0037(13)
C1 0.0327(15) 0.0402(16) 0.0497(17) -0.0055(14) 0.0132(12) 0.0016(12)
C2 0.0349(15) 0.0465(17) 0.0435(17) -0.0072(14) 0.0111(13) -0.0036(13)
C3 0.0339(15) 0.056(2) 0.0417(17) -0.0023(15) 0.0084(12) 0.0008(13)
C4 0.0391(16) 0.0489(19) 0.0507(18) -0.0004(15) 0.0140(13) 0.0083(13)
C5 0.0416(16) 0.0396(17) 0.0461(17) 0.0015(14) 0.0167(13) 0.0015(13)
C6 0.0367(15) 0.0416(17) 0.0416(16) 0.0004(14) 0.0096(12) -0.0012(13)
C7 0.0366(15) 0.0426(17) 0.0415(15) 0.0004(14) 0.0103(12) 0.0011(12)
C8 0.0355(15) 0.0479(18) 0.0342(15) 0.0021(13) 0.0101(12) -0.0016(12)
C9 0.0363(15) 0.0473(18) 0.0429(16) 0.0031(14) 0.0109(12) -0.0028(13)
C10 0.0416(17) 0.057(2) 0.057(2) -0.0041(17) 0.0144(14) -0.0099(15)
C11 0.0336(16) 0.076(3) 0.064(2) -0.0024(19) 0.0109(15) -0.0065(16)
C12 0.0386(17) 0.072(2) 0.0532(19) -0.0022(18) 0.0140(14) 0.0060(16)
C13 0.0367(15) 0.0532(18) 0.0373(15) 0.0026(14) 0.0128(12) 0.0055(13)
C14 0.0366(16) 0.062(2) 0.0460(18) -0.0018(16) 0.0171(14) 0.0066(15)
C15 0.079(3) 0.066(3) 0.098(3) -0.028(2) 0.015(2) 0.010(2)
C16 0.0415(17) 0.0494(19) 0.0534(18) -0.0070(15) 0.0168(14) -0.0002(14)
C17 0.0440(17) 0.0523(19) 0.0446(17) -0.0080(16) 0.0132(13) -0.0046(15)
C18 0.0476(18) 0.0490(19) 0.0473(18) -0.0016(15) 0.0131(14) -0.0068(15)
C19 0.060(2) 0.089(3) 0.056(2) -0.013(2) 0.0193(18) 0.0043(19)
C20 0.081(3) 0.106(4) 0.057(2) -0.018(2) 0.018(2) -0.001(3)
C21 0.070(3) 0.107(4) 0.051(2) 0.000(2) 0.0080(19) -0.008(2)
C22 0.054(2) 0.081(3) 0.067(2) 0.019(2) 0.0119(18) 0.0017(19)
C23 0.0543(19) 0.061(2) 0.054(2) 0.0071(17) 0.0152(15) 0.0045(16)
C24 0.0371(16) 0.0367(16) 0.0526(18) -0.0005(14) 0.0182(14) 0.0033(12)
C25 0.0465(17) 0.0460(18) 0.0539(19) 0.0015(15) 0.0167(15) 0.0026(14)
C26 0.067(2) 0.057(2) 0.059(2) 0.0049(18) 0.0258(17) 0.0041(18)
C27 0.078(2) 0.048(2) 0.082(3) 0.0014(19) 0.045(2) -0.0079(18)
C28 0.066(2) 0.064(2) 0.085(3) -0.013(2) 0.036(2) -0.0211(19)
C29 0.0530(19) 0.063(2) 0.061(2) -0.0111(18) 0.0189(16) -0.0139(17)
C30 0.0387(15) 0.0413(17) 0.0492(18) -0.0033(14) 0.0132(13) 0.0010(13)
C31 0.060(2) 0.059(2) 0.056(2) -0.0039(18) 0.0132(17) 0.0146(17)
C32 0.076(3) 0.063(2) 0.074(3) -0.011(2) 0.023(2) 0.0229(19)
C33 0.075(2) 0.070(3) 0.066(2) -0.017(2) 0.0340(19) 0.007(2)
C34 0.062(2) 0.071(3) 0.048(2) -0.0093(18) 0.0220(16) -0.0064(18)
C35 0.0511(18) 0.0488(19) 0.0498(19) 0.0012(16) 0.0160(15) -0.0026(14)
C36 0.0350(15) 0.0440(17) 0.0454(16) -0.0009(14) 0.0106(12) -0.0009(13)
C37 0.0343(15) 0.0492(19) 0.0516(18) -0.0020(15) 0.0088(13) -0.0008(13)
C38 0.0347(15) 0.058(2) 0.0463(18) -0.0007(15) 0.0082(13) -0.0074(14)
C39 0.0444(18) 0.069(2) 0.057(2) 0.0044(18) 0.0192(15) -0.0111(16)
C40 0.0444(17) 0.0505(19) 0.0482(18) -0.0018(15) 0.0146(14) -0.0064(14)
C41 0.0437(16) 0.0435(18) 0.0445(17) -0.0031(14) 0.0148(13) -0.0004(13)
C42 0.0391(15) 0.0453(18) 0.0426(16) -0.0058(14) 0.0087(12) -0.0024(13)
C43 0.0349(15) 0.0413(17) 0.0442(17) -0.0106(14) 0.0096(12) -0.0015(12)
C44 0.0451(17) 0.0471(18) 0.0463(18) -0.0039(15) 0.0114(14) 0.0034(14)
C45 0.054(2) 0.059(2) 0.059(2) 0.0041(17) 0.0159(16) 0.0155(16)
C46 0.0384(17) 0.079(3) 0.061(2) 0.001(2) 0.0119(15) 0.0131(17)
C47 0.0378(16) 0.066(2) 0.057(2) -0.0078(18) 0.0143(14) 0.0007(15)
C48 0.0387(15) 0.0483(18) 0.0399(16) -0.0098(14) 0.0113(12) -0.0027(13)
C49 0.0388(17) 0.055(2) 0.0492(18) -0.0110(16) 0.0160(14) -0.0055(14)
C50 0.077(3) 0.107(4) 0.071(3) 0.006(2) 0.034(2) -0.027(2)
C51 0.0385(16) 0.0512(19) 0.0478(18) -0.0010(14) 0.0153(13) -0.0043(13)
C52 0.0440(17) 0.059(2) 0.0465(18) -0.0004(16) 0.0136(14) -0.0013(15)
C53 0.0438(17) 0.055(2) 0.0505(19) -0.0053(16) 0.0119(14) -0.0008(14)
C54 0.064(2) 0.077(3) 0.054(2) 0.004(2) 0.0127(17) 0.0021(18)
C55 0.086(3) 0.106(4) 0.049(2) 0.002(2) 0.015(2) 0.007(3)
C56 0.073(3) 0.133(5) 0.059(3) -0.023(3) -0.007(2) 0.007(3)
C57 0.066(3) 0.103(4) 0.087(3) -0.022(3) -0.001(2) -0.027(2)
C58 0.062(2) 0.080(3) 0.065(2) -0.009(2) 0.0101(18) -0.0144(19)
C59 0.0371(16) 0.0464(18) 0.0580(19) 0.0000(16) 0.0177(14) -0.0068(14)
C60 0.0484(19) 0.057(2) 0.061(2) -0.0097(18) 0.0180(16) -0.0090(16)
C61 0.074(3) 0.076(3) 0.075(3) -0.025(2) 0.037(2) -0.016(2)
C62 0.083(3) 0.059(3) 0.111(4) -0.023(3) 0.060(3) -0.009(2)
C63 0.060(2) 0.059(2) 0.109(4) 0.003(2) 0.043(2) 0.0110(19)
C64 0.0486(19) 0.056(2) 0.073(2) 0.0037(19) 0.0234(17) 0.0047(16)
C65 0.0433(17) 0.059(2) 0.055(2) 0.0067(17) 0.0193(14) 0.0004(15)
C66 0.073(2) 0.080(3) 0.074(3) 0.005(2) 0.030(2) -0.021(2)
C67 0.080(3) 0.108(4) 0.099(4) 0.034(3) 0.040(3) -0.014(3)
C68 0.078(3) 0.134(5) 0.086(4) 0.045(3) 0.049(3) 0.024(3)
C69 0.074(3) 0.121(4) 0.060(3) 0.008(3) 0.036(2) 0.027(3)
C70 0.059(2) 0.071(2) 0.055(2) -0.0007(19) 0.0248(17) 0.0078(17)
C71 0.092(3) 0.101(4) 0.098(4) -0.054(3) 0.053(3) -0.049(3)
C72 0.131(5) 0.127(5) 0.080(3) -0.008(3) 0.047(3) -0.020(4)
C73 0.115(4) 0.085(4) 0.150(6) 0.013(4) 0.064(4) 0.000(3)
C74 0.201(7) 0.186(7) 0.097(5) 0.033(5) 0.052(5) 0.088(6)

loop_
_atom_type_symbol
_atom_type_description
_atom_type_scat_dispersion_real
_atom_type_scat_dispersion_imag
_atom_type_scat_source
C C 0.0033 0.0016 'International Tables Vol C Tables 4.2.6.8 and 6.1.1.4'
H H 0.0000 0.0000 'International Tables Vol C Tables 4.2.6.8 and 6.1.1.4'
N N 0.0061 0.0033 'International Tables Vol C Tables 4.2.6.8 and 6.1.1.4'
O O 0.0106 0.0060 'International Tables Vol C Tables 4.2.6.8 and 6.1.1.4'

loop_
_geom_angle_atom_site_label_1
_geom_angle_atom_site_label_2
_geom_angle_atom_site_label_3
_geom_angle
C9 N1 C6 109.4(3)
C9 N1 H1A 121(2)
C6 N1 H1A 129(2)
C44 N2 C41 109.2(3)
C44 N2 H2 128(2)
C41 N2 H2 123(2)
C17 O1 C3 107.0(2)
C14 O3 C15 116.8(3)
C52 O4 C38 106.9(2)
C49 O6 C50 116.5(3)
C73 O7 C71 109.7(4)
C2 C1 C7 108.1(2)
C2 C1 C24 113.7(2)
C7 C1 C24 113.7(2)
C2 C1 H1 107.0
C7 C1 H1 107.0
C24 C1 H1 107.0
C3 C2 C16 106.3(3)
C3 C2 C1 123.5(3)
C16 C2 C1 130.1(3)
C2 C3 O1 109.7(3)
C2 C3 C4 131.7(3)
O1 C3 C4 118.5(3)
C5 C4 C3 126.2(3)
C5 C4 H4 116.9
C3 C4 H4 116.9
C4 C5 C6 121.3(3)
C4 C5 C30 119.0(3)
C6 C5 C30 119.7(2)
C7 C6 N1 108.7(3)
C7 C6 C5 131.5(3)
N1 C6 C5 119.7(3)
C6 C7 C8 107.3(2)
C6 C7 C1 123.6(2)
C8 C7 C1 128.8(3)
C9 C8 C13 117.7(2)
C9 C8 C7 105.9(3)
C13 C8 C7 136.3(3)
N1 C9 C10 128.2(3)
N1 C9 C8 108.7(2)
C10 C9 C8 123.2(3)
C11 C10 C9 117.4(3)
C11 C10 H10 121.3
C9 C10 H10 121.3
C10 C11 C12 121.4(3)
C10 C11 H11 119.3
C12 C11 H11 119.3
C11 C12 C13 122.5(3)
C11 C12 H12 118.7
C13 C12 H12 118.7
C12 C13 C8 117.7(3)
C12 C13 C14 118.8(3)
C8 C13 C14 123.2(2)
O2 C14 O3 121.7(3)
O2 C14 C13 126.1(3)
O3 C14 C13 112.2(2)
O3 C15 H15A 109.5
O3 C15 H15B 109.5
H15A C15 H15B 109.5
O3 C15 H15C 109.5
H15A C15 H15C 109.5
H15B C15 H15C 109.5
C17 C16 C2 107.4(3)
C17 C16 H16 126.3
C2 C16 H16 126.3
C16 C17 O1 109.5(3)
C16 C17 C18 133.1(3)
O1 C17 C18 117.3(3)
C19 C18 C23 118.2(3)
C19 C18 C17 120.7(3)
C23 C18 C17 121.1(3)
C20 C19 C18 121.0(4)
C20 C19 H19 119.5
C18 C19 H19 119.5
C21 C20 C19 120.9(4)
C21 C20 H20 119.6
C19 C20 H20 119.6
C20 C21 C22 118.6(4)
C20 C21 H21 120.7
C22 C21 H21 120.7
C21 C22 C23 121.5(4)
C21 C22 H22 119.2
C23 C22 H22 119.2
C22 C23 C18 119.7(4)
C22 C23 H23 120.1
C18 C23 H23 120.1
C29 C24 C25 117.7(3)
C29 C24 C1 120.6(3)
C25 C24 C1 121.6(3)
C24 C25 C26 121.3(3)
C24 C25 H25 119.4
C26 C25 H25 119.4
C27 C26 C25 120.2(3)
C27 C26 H26 119.9
C25 C26 H26 119.9
C28 C27 C26 119.7(4)
C28 C27 H27 120.1
C26 C27 H27 120.1
C27 C28 C29 120.4(3)
C27 C28 H28 119.8
C29 C28 H28 119.8
C24 C29 C28 120.7(3)
C24 C29 H29 119.6
C28 C29 H29 119.6
C35 C30 C31 116.7(3)
C35 C30 C5 122.2(3)
C31 C30 C5 121.0(3)
C32 C31 C30 121.1(3)
C32 C31 H31 119.4
C30 C31 H31 119.4
C33 C32 C31 120.1(4)
C33 C32 H32 119.9
C31 C32 H32 119.9
C34 C33 C32 119.8(4)
C34 C33 H33 120.1
C32 C33 H33 120.1
C33 C34 C35 120.8(3)
C33 C34 H34 119.6
C35 C34 H34 119.6
C34 C35 C30 121.4(3)
C34 C35 H35 119.3
C30 C35 H35 119.3
C37 C36 C42 110.9(3)
C37 C36 C59 112.0(2)
C42 C36 C59 113.1(2)
C37 C36 H36 106.8
C42 C36 H36 106.8
C59 C36 H36 106.8
C38 C37 C51 106.6(3)
C38 C37 C36 125.1(3)
C51 C37 C36 128.1(3)
C37 C38 O4 109.4(3)
C37 C38 C39 132.8(3)
O4 C38 C39 117.8(3)
C40 C39 C38 126.2(3)
C40 C39 H39 116.9
C38 C39 H39 116.9
C39 C40 C41 123.1(3)
C39 C40 C65 118.7(3)
C41 C40 C65 118.1(3)
C42 C41 N2 108.9(3)
C42 C41 C40 132.2(3)
N2 C41 C40 118.7(3)
C41 C42 C43 107.2(3)
C41 C42 C36 123.5(3)
C43 C42 C36 128.5(3)
C44 C43 C48 116.8(3)
C44 C43 C42 106.3(3)
C48 C43 C42 136.9(3)
N2 C44 C45 128.1(3)
N2 C44 C43 108.3(3)
C45 C44 C43 123.6(3)
C46 C45 C44 118.3(3)
C46 C45 H45 120.9
C44 C45 H45 120.9
C45 C46 C47 120.4(3)
C45 C46 H46 119.8
C47 C46 H46 119.8
C46 C47 C48 122.7(3)
C46 C47 H47 118.7
C48 C47 H47 118.7
C47 C48 C43 118.1(3)
C47 C48 C49 117.4(3)
C43 C48 C49 124.3(3)
O5 C49 O6 121.4(3)
O5 C49 C48 125.8(3)
O6 C49 C48 112.7(3)
O6 C50 H50A 109.5
O6 C50 H50B 109.5
H50A C50 H50B 109.5
O6 C50 H50C 109.5
H50A C50 H50C 109.5
H50B C50 H50C 109.5
C52 C51 C37 107.3(3)
C52 C51 H51 126.4
C37 C51 H51 126.4
C51 C52 O4 109.9(3)
C51 C52 C53 132.8(3)
O4 C52 C53 117.4(3)
C54 C53 C58 119.2(3)
C54 C53 C52 120.0(3)
C58 C53 C52 120.8(3)
C55 C54 C53 119.5(4)
C55 C54 H54 120.3
C53 C54 H54 120.3
C56 C55 C54 121.2(5)
C56 C55 H55 119.4
C54 C55 H55 119.4
C55 C56 C57 119.8(4)
C55 C56 H56 120.1
C57 C56 H56 120.1
C58 C57 C56 120.6(4)
C58 C57 H57 119.7
C56 C57 H57 119.7
C57 C58 C53 119.8(4)
C57 C58 H58 120.1
C53 C58 H58 120.1
C60 C59 C64 118.2(3)
C60 C59 C36 123.3(3)
C64 C59 C36 118.4(3)
C59 C60 C61 120.8(4)
C59 C60 H60 119.6
C61 C60 H60 119.6
C62 C61 C60 120.1(4)
C62 C61 H61 120.0
C60 C61 H61 120.0
C61 C62 C63 120.5(4)
C61 C62 H62 119.7
C63 C62 H62 119.7
C62 C63 C64 119.3(4)
C62 C63 H63 120.4
C64 C63 H63 120.4
C63 C64 C59 121.1(4)
C63 C64 H64 119.4
C59 C64 H64 119.4
C70 C65 C66 118.3(4)
C70 C65 C40 121.5(3)
C66 C65 C40 120.2(3)
C67 C66 C65 121.7(4)
C67 C66 H66 119.2
C65 C66 H66 119.2
C66 C67 C68 119.1(5)
C66 C67 H67 120.5
C68 C67 H67 120.5
C69 C68 C67 120.2(4)
C69 C68 H68 119.9
C67 C68 H68 119.9
C70 C69 C68 120.4(4)
C70 C69 H69 119.8
C68 C69 H69 119.8
C69 C70 C65 120.3(4)
C69 C70 H70 119.9
C65 C70 H70 119.9
O7 C71 C72 108.8(4)
O7 C71 H71A 109.9
C72 C71 H71A 109.9
O7 C71 H71B 109.9
C72 C71 H71B 109.9
H71A C71 H71B 108.3
C71 C72 H72A 109.5
C71 C72 H72B 109.5
H72A C72 H72B 109.5
C71 C72 H72C 109.5
H72A C72 H72C 109.5
H72B C72 H72C 109.5
C74 C73 O7 109.6(5)
C74 C73 H73A 109.8
O7 C73 H73A 109.8
C74 C73 H73B 109.8
O7 C73 H73B 109.8
H73A C73 H73B 108.2
C73 C74 H74A 109.5
C73 C74 H74B 109.5
H74A C74 H74B 109.5
C73 C74 H74C 109.5
H74A C74 H74C 109.5
H74B C74 H74C 109.5

loop_
_geom_bond_atom_site_label_1
_geom_bond_atom_site_label_2
_geom_bond_distance
N1 C9 1.363(4)
N1 C6 1.386(4)
N1 H1A 0.82(3)
N2 C44 1.381(4)
N2 C41 1.385(4)
N2 H2 0.93(4)
O1 C17 1.375(4)
O1 C3 1.375(3)
O2 C14 1.206(3)
O3 C14 1.339(4)
O3 C15 1.437(4)
O4 C52 1.374(4)
O4 C38 1.380(3)
O5 C49 1.196(4)
O6 C49 1.333(4)
O6 C50 1.429(5)
O7 C73 1.400(6)
O7 C71 1.431(5)
C1 C2 1.499(4)
C1 C7 1.508(4)
C1 C24 1.514(4)
C1 H1 0.9800
C2 C3 1.370(4)
C2 C16 1.420(4)
C3 C4 1.401(4)
C4 C5 1.368(4)
C4 H4 0.9300
C5 C6 1.460(4)
C5 C30 1.474(4)
C6 C7 1.379(4)
C7 C8 1.445(4)
C8 C9 1.412(4)
C8 C13 1.421(4)
C9 C10 1.390(4)
C10 C11 1.362(5)
C10 H10 0.9300
C11 C12 1.382(5)
C11 H11 0.9300
C12 C13 1.386(4)
C12 H12 0.9300
C13 C14 1.467(5)
C15 H15A 0.9600
C15 H15B 0.9600
C15 H15C 0.9600
C16 C17 1.359(4)
C16 H16 0.9300
C17 C18 1.459(4)
C18 C19 1.374(5)
C18 C23 1.380(5)
C19 C20 1.370(5)
C19 H19 0.9300
C20 C21 1.355(6)
C20 H20 0.9300
C21 C22 1.364(6)
C21 H21 0.9300
C22 C23 1.375(5)
C22 H22 0.9300
C23 H23 0.9300
C24 C29 1.378(4)
C24 C25 1.381(4)
C25 C26 1.397(5)
C25 H25 0.9300
C26 C27 1.362(5)
C26 H26 0.9300
C27 C28 1.359(5)
C27 H27 0.9300
C28 C29 1.406(5)
C28 H28 0.9300
C29 H29 0.9300
C30 C35 1.391(4)
C30 C31 1.398(4)
C31 C32 1.383(5)
C31 H31 0.9300
C32 C33 1.375(5)
C32 H32 0.9300
C33 C34 1.349(5)
C33 H33 0.9300
C34 C35 1.380(5)
C34 H34 0.9300
C35 H35 0.9300
C36 C37 1.503(4)
C36 C42 1.506(4)
C36 C59 1.540(4)
C36 H36 0.9800
C37 C38 1.364(4)
C37 C51 1.421(4)
C38 C39 1.407(5)
C39 C40 1.350(4)
C39 H39 0.9300
C40 C41 1.446(4)
C40 C65 1.492(5)
C41 C42 1.381(4)
C42 C43 1.450(4)
C43 C44 1.406(4)
C43 C48 1.415(4)
C44 C45 1.385(4)
C45 C46 1.348(5)
C45 H45 0.9300
C46 C47 1.383(5)
C46 H46 0.9300
C47 C48 1.387(4)
C47 H47 0.9300
C48 C49 1.486(5)
C50 H50A 0.9600
C50 H50B 0.9600
C50 H50C 0.9600
C51 C52 1.350(4)
C51 H51 0.9300
C52 C53 1.456(4)
C53 C54 1.384(5)
C53 C58 1.401(5)
C54 C55 1.380(5)
C54 H54 0.9300
C55 C56 1.354(7)
C55 H55 0.9300
C56 C57 1.380(7)
C56 H56 0.9300
C57 C58 1.364(5)
C57 H57 0.9300
C58 H58 0.9300
C59 C60 1.375(4)
C59 C64 1.382(4)
C60 C61 1.378(5)
C60 H60 0.9300
C61 C62 1.361(6)
C61 H61 0.9300
C62 C63 1.367(6)
C62 H62 0.9300
C63 C64 1.382(5)
C63 H63 0.9300
C64 H64 0.9300
C65 C70 1.380(5)
C65 C66 1.386(5)
C66 C67 1.358(6)
C66 H66 0.9300
C67 C68 1.373(7)
C67 H67 0.9300
C68 C69 1.373(7)
C68 H68 0.9300
C69 C70 1.362(6)
C69 H69 0.9300
C70 H70 0.9300
C71 C72 1.471(7)
C71 H71A 0.9700
C71 H71B 0.9700
C72 H72A 0.9600
C72 H72B 0.9600
C72 H72C 0.9600
C73 C74 1.392(7)
C73 H73A 0.9700
C73 H73B 0.9700
C74 H74A 0.9600
C74 H74B 0.9600
C74 H74C 0.9600

loop_
_geom_hbond_atom_site_label_D
_geom_hbond_atom_site_label_H
_geom_hbond_atom_site_label_A
_geom_hbond_distance_DH
_geom_hbond_distance_HA
_geom_hbond_distance_DA
_geom_hbond_angle_DHA
_geom_hbond_site_symmetry_A
N2 H2 O3 0.93(4) 2.42(4) 3.116(4) 132(3) .
N1 H1A O7 0.82(3) 2.08(3) 2.883(4) 166(3) 1_565

loop_
_geom_torsion_atom_site_label_1
_geom_torsion_atom_site_label_2
_geom_torsion_atom_site_label_3
_geom_torsion_atom_site_label_4
_geom_torsion
C7 C1 C2 C3 -58.2(4)
C24 C1 C2 C3 69.0(4)
C7 C1 C2 C16 124.8(3)
C24 C1 C2 C16 -108.0(4)
C16 C2 C3 O1 2.5(3)
C1 C2 C3 O1 -175.1(3)
C16 C2 C3 C4 -173.4(3)
C1 C2 C3 C4 9.0(5)
C17 O1 C3 C2 -3.1(3)
C17 O1 C3 C4 173.4(3)
C2 C3 C4 C5 25.8(6)
O1 C3 C4 C5 -149.8(3)
C3 C4 C5 C6 0.4(5)
C3 C4 C5 C30 177.6(3)
C9 N1 C6 C7 0.6(3)
C9 N1 C6 C5 -176.6(3)
C4 C5 C6 C7 -26.2(5)
C30 C5 C6 C7 156.5(3)
C4 C5 C6 N1 150.2(3)
C30 C5 C6 N1 -27.1(4)
N1 C6 C7 C8 -0.2(3)
C5 C6 C7 C8 176.5(3)
N1 C6 C7 C1 174.8(3)
C5 C6 C7 C1 -8.5(5)
C2 C1 C7 C6 58.2(4)
C24 C1 C7 C6 -69.1(4)
C2 C1 C7 C8 -128.0(3)
C24 C1 C7 C8 104.7(3)
C6 C7 C8 C9 -0.3(3)
C1 C7 C8 C9 -174.9(3)
C6 C7 C8 C13 176.8(3)
C1 C7 C8 C13 2.1(5)
C6 N1 C9 C10 -179.7(3)
C6 N1 C9 C8 -0.7(3)
C13 C8 C9 N1 -177.1(3)
C7 C8 C9 N1 0.6(3)
C13 C8 C9 C10 2.0(4)
C7 C8 C9 C10 179.7(3)
N1 C9 C10 C11 176.4(3)
C8 C9 C10 C11 -2.5(5)
C9 C10 C11 C12 1.1(5)
C10 C11 C12 C13 0.7(6)
C11 C12 C13 C8 -1.2(5)
C11 C12 C13 C14 172.8(3)
C9 C8 C13 C12 -0.2(4)
C7 C8 C13 C12 -176.9(3)
C9 C8 C13 C14 -173.8(3)
C7 C8 C13 C14 9.4(5)
C15 O3 C14 O2 2.2(5)
C15 O3 C14 C13 -175.9(3)
C12 C13 C14 O2 -136.7(3)
C8 C13 C14 O2 36.9(5)
C12 C13 C14 O3 41.3(4)
C8 C13 C14 O3 -145.1(3)
C3 C2 C16 C17 -0.9(3)
C1 C2 C16 C17 176.5(3)
C2 C16 C17 O1 -1.0(4)
C2 C16 C17 C18 178.4(3)
C3 O1 C17 C16 2.5(3)
C3 O1 C17 C18 -177.0(3)
C16 C17 C18 C19 -19.4(6)
O1 C17 C18 C19 159.9(3)
C16 C17 C18 C23 160.8(4)
O1 C17 C18 C23 -19.8(5)
C23 C18 C19 C20 -0.2(6)
C17 C18 C19 C20 180.0(4)
C18 C19 C20 C21 -0.8(7)
C19 C20 C21 C22 1.2(7)
C20 C21 C22 C23 -0.5(7)
C21 C22 C23 C18 -0.6(6)
C19 C18 C23 C22 0.9(5)
C17 C18 C23 C22 -179.3(3)
C2 C1 C24 C29 38.1(4)
C7 C1 C24 C29 162.4(3)
C2 C1 C24 C25 -146.1(3)
C7 C1 C24 C25 -21.8(4)
C29 C24 C25 C26 -1.4(5)
C1 C24 C25 C26 -177.3(3)
C24 C25 C26 C27 0.1(5)
C25 C26 C27 C28 0.6(6)
C26 C27 C28 C29 0.0(6)
C25 C24 C29 C28 2.0(5)
C1 C24 C29 C28 178.0(3)
C27 C28 C29 C24 -1.4(6)
C4 C5 C30 C35 138.2(3)
C6 C5 C30 C35 -44.5(4)
C4 C5 C30 C31 -38.7(4)
C6 C5 C30 C31 138.6(3)
C35 C30 C31 C32 -2.1(5)
C5 C30 C31 C32 175.0(3)
C30 C31 C32 C33 0.7(6)
C31 C32 C33 C34 1.2(6)
C32 C33 C34 C35 -1.7(6)
C33 C34 C35 C30 0.3(5)
C31 C30 C35 C34 1.6(5)
C5 C30 C35 C34 -175.5(3)
C42 C36 C37 C38 -48.9(4)
C59 C36 C37 C38 78.4(4)
C42 C36 C37 C51 136.1(3)
C59 C36 C37 C51 -96.6(4)
C51 C37 C38 O4 0.8(4)
C36 C37 C38 O4 -175.1(3)
C51 C37 C38 C39 179.8(4)
C36 C37 C38 C39 3.9(6)
C52 O4 C38 C37 -0.6(4)
C52 O4 C38 C39 -179.8(3)
C37 C38 C39 C40 20.9(6)
O4 C38 C39 C40 -160.2(3)
C38 C39 C40 C41 4.4(6)
C38 C39 C40 C65 -179.2(3)
C44 N2 C41 C42 0.0(4)
C44 N2 C41 C40 -176.2(3)
C39 C40 C41 C42 -20.7(6)
C65 C40 C41 C42 162.8(3)
C39 C40 C41 N2 154.4(3)
C65 C40 C41 N2 -22.0(4)
N2 C41 C42 C43 -1.7(3)
C40 C41 C42 C43 173.8(3)
N2 C41 C42 C36 168.8(3)
C40 C41 C42 C36 -15.7(5)
C37 C36 C42 C41 55.9(4)
C59 C36 C42 C41 -70.9(4)
C37 C36 C42 C43 -135.7(3)
C59 C36 C42 C43 97.5(4)
C41 C42 C43 C44 2.7(3)
C36 C42 C43 C44 -167.2(3)
C41 C42 C43 C48 -179.8(3)
C36 C42 C43 C48 10.3(6)
C41 N2 C44 C45 -177.1(3)
C41 N2 C44 C43 1.7(4)
C48 C43 C44 N2 179.2(3)
C42 C43 C44 N2 -2.7(3)
C48 C43 C44 C45 -1.9(5)
C42 C43 C44 C45 176.2(3)
N2 C44 C45 C46 176.3(3)
C43 C44 C45 C46 -2.3(5)
C44 C45 C46 C47 3.7(5)
C45 C46 C47 C48 -0.9(6)
C46 C47 C48 C43 -3.4(5)
C46 C47 C48 C49 171.3(3)
C44 C43 C48 C47 4.6(4)
C42 C43 C48 C47 -172.7(3)
C44 C43 C48 C49 -169.8(3)
C42 C43 C48 C49 13.0(5)
C50 O6 C49 O5 -0.7(5)
C50 O6 C49 C48 -177.3(3)
C47 C48 C49 O5 -157.6(3)
C43 C48 C49 O5 16.8(5)
C47 C48 C49 O6 18.9(4)
C43 C48 C49 O6 -166.7(3)
C38 C37 C51 C52 -0.7(4)
C36 C37 C51 C52 175.0(3)
C37 C51 C52 O4 0.4(4)
C37 C51 C52 C53 -179.8(3)
C38 O4 C52 C51 0.1(4)
C38 O4 C52 C53 -179.7(3)
C51 C52 C53 C54 12.2(6)
O4 C52 C53 C54 -168.0(3)
C51 C52 C53 C58 -168.8(4)
O4 C52 C53 C58 11.0(5)
C58 C53 C54 C55 -0.2(6)
C52 C53 C54 C55 178.8(4)
C53 C54 C55 C56 -0.1(7)
C54 C55 C56 C57 -0.7(8)
C55 C56 C57 C58 1.7(8)
C56 C57 C58 C53 -2.0(7)
C54 C53 C58 C57 1.3(6)
C52 C53 C58 C57 -177.7(4)
C37 C36 C59 C60 -135.8(3)
C42 C36 C59 C60 -9.7(4)
C37 C36 C59 C64 48.1(4)
C42 C36 C59 C64 174.3(3)
C64 C59 C60 C61 2.0(5)
C36 C59 C60 C61 -174.1(3)
C59 C60 C61 C62 -0.7(6)
C60 C61 C62 C63 -0.3(6)
C61 C62 C63 C64 -0.2(6)
C62 C63 C64 C59 1.5(6)
C60 C59 C64 C63 -2.4(5)
C36 C59 C64 C63 173.8(3)
C39 C40 C65 C70 128.1(4)
C41 C40 C65 C70 -55.3(4)
C39 C40 C65 C66 -50.7(5)
C41 C40 C65 C66 125.9(4)
C70 C65 C66 C67 2.1(6)
C40 C65 C66 C67 -179.0(4)
C65 C66 C67 C68 -2.2(7)
C66 C67 C68 C69 1.3(7)
C67 C68 C69 C70 -0.5(7)
C68 C69 C70 C65 0.4(6)
C66 C65 C70 C69 -1.2(5)
C40 C65 C70 C69 179.9(3)
C73 O7 C71 C72 -179.0(4)
C71 O7 C73 C74 170.0(5)
